data_1501983
loop_
_publ_author_name
'Zhang, Xiu-Chun'
'Cao, Shu-Hua'
'Wei, Yin'
'Shi, Min'

_publ_section_title
;
 Phosphine- and nitrogen-containing Lewis base catalyzed highly
 regioselective and geometric selective cyclization of isatin derived
 electron-deficient alkenes with ethyl 2,3-butadienoate.
;
_journal_issue 5
_journal_name_full 'Organic letters'
_journal_page_first 1142
_journal_page_last 1145
_journal_paper_doi 10.1021/ol1031798
_journal_volume 13
_journal_year 2011
_chemical_formula_sum 'C28 H29 N O7'
_chemical_formula_weight 491.52
_chemical_name_systematic
; 
 ? 
;
_space_group_IT_number 2
_symmetry_cell_setting triclinic
_symmetry_space_group_name_Hall '-P 1'
_symmetry_space_group_name_H-M 'P -1'
_atom_sites_solution_hydrogens geom
_atom_sites_solution_primary direct
_atom_sites_solution_secondary difmap
_audit_creation_method SHELXL-97
_cell_angle_alpha 111.421(5)
_cell_angle_beta 93.474(6)
_cell_angle_gamma 109.002(6)
_cell_formula_units_Z 2
_cell_length_a 8.912(3)
_cell_length_b 11.563(4)
_cell_length_c 14.488(5)
_cell_measurement_reflns_used 3425
_cell_measurement_temperature 293(2)
_cell_measurement_theta_max 56.301
_cell_measurement_theta_min 4.938
_cell_volume 1286.5(8)
_computing_cell_refinement 'Bruker SMART'
_computing_data_collection 'Bruker SMART'
_computing_data_reduction 'Bruker SHELXTL'
_computing_molecular_graphics 'Bruker SHELXTL'
_computing_publication_material 'Bruker SHELXTL'
_computing_structure_refinement 'SHELXL-97 (Sheldrick, 1997)'
_computing_structure_solution 'SHELXS-97 (Sheldrick, 1990)'
_diffrn_ambient_temperature 293(2)
_diffrn_measured_fraction_theta_full 0.983
_diffrn_measured_fraction_theta_max 0.983
_diffrn_measurement_device_type 'CCD area detector'
_diffrn_measurement_method 'phi and omega scans'
_diffrn_radiation_monochromator graphite
_diffrn_radiation_source 'fine-focus sealed tube'
_diffrn_radiation_type MoK\a
_diffrn_radiation_wavelength 0.71073
_diffrn_reflns_av_R_equivalents 0.0229
_diffrn_reflns_av_sigmaI/netI 0.0263
_diffrn_reflns_limit_h_max 10
_diffrn_reflns_limit_h_min -10
_diffrn_reflns_limit_k_max 8
_diffrn_reflns_limit_k_min -14
_diffrn_reflns_limit_l_max 17
_diffrn_reflns_limit_l_min -17
_diffrn_reflns_number 7047
_diffrn_reflns_theta_full 26.00
_diffrn_reflns_theta_max 26.00
_diffrn_reflns_theta_min 1.99
_exptl_absorpt_coefficient_mu 0.091
_exptl_absorpt_correction_T_max 1.00000
_exptl_absorpt_correction_T_min 0.25592
_exptl_absorpt_correction_type empirical
_exptl_absorpt_process_details sadabs
_exptl_crystal_colour colorless
_exptl_crystal_density_diffrn 1.269
_exptl_crystal_density_method 'not measured'
_exptl_crystal_description prismatic
_exptl_crystal_F_000 520
_exptl_crystal_size_max 0.297
_exptl_crystal_size_mid 0.286
_exptl_crystal_size_min 0.101
_refine_diff_density_max 0.374
_refine_diff_density_min -0.275
_refine_diff_density_rms 0.051
_refine_ls_extinction_coef 0.037(5)
_refine_ls_extinction_expression Fc^*^=kFc[1+0.001xFc^2^\l^3^/sin(2\q)]^-1/4^
_refine_ls_extinction_method SHELXL
_refine_ls_goodness_of_fit_ref 1.070
_refine_ls_hydrogen_treatment constr
_refine_ls_matrix_type full
_refine_ls_number_parameters 348
_refine_ls_number_reflns 4963
_refine_ls_number_restraints 0
_refine_ls_restrained_S_all 1.070
_refine_ls_R_factor_all 0.0718
_refine_ls_R_factor_gt 0.0616
_refine_ls_shift/su_max 0.047
_refine_ls_shift/su_mean 0.007
_refine_ls_structure_factor_coef Fsqd
_refine_ls_weighting_details 'calc w=1/[\s^2^(Fo^2^)+(0.1095P)^2^+0.2040P] where P=(Fo^2^+2Fc^2^)/3'
_refine_ls_weighting_scheme calc
_refine_ls_wR_factor_gt 0.1775
_refine_ls_wR_factor_ref 0.1883
_reflns_number_gt 3935
_reflns_number_total 4963
_reflns_threshold_expression >2sigma(I)
_cod_data_source_file ol1031798_si_002.cif
_cod_data_source_block cd201570
_cod_depositor_comments
;
The following automatic conversions were performed:

'_symmetry_cell_setting' value 'Triclinic' changed to 'triclinic'
according to /home/saulius/struct/CIF-dictionaries/cif_core.dic
dictionary named 'cif_core.dic' version 2.4.1 from 2010-06-29.

Automatic conversion script
Id: cif_fix_values 1715 2011-07-08 13:25:40Z adriana 
;
_cod_original_cell_volume 1286.4(7)
_cod_original_sg_symbol_H-M P-1
_cod_database_code 1501983

loop_
_symmetry_equiv_pos_as_xyz
'x, y, z'
'-x, -y, -z'

loop_
_atom_site_label
_atom_site_type_symbol
_atom_site_fract_x
_atom_site_fract_y
_atom_site_fract_z
_atom_site_U_iso_or_equiv
_atom_site_adp_type
_atom_site_occupancy
_atom_site_symmetry_multiplicity
_atom_site_calc_flag
_atom_site_refinement_flags
_atom_site_disorder_assembly
_atom_site_disorder_group
N1 N 0.5874(2) -0.08860(16) 0.07824(12) 0.0527(4) Uani 1 1 d . . .
O1 O 0.42116(17) -0.14193(12) 0.18756(10) 0.0547(4) Uani 1 1 d . A .
O2 O 0.21731(19) -0.06034(18) 0.45859(12) 0.0736(5) Uani 1 1 d . A .
O3 O 0.00508(18) -0.23690(17) 0.35006(12) 0.0697(5) Uani 1 1 d . A .
O4 O 0.4487(3) 0.2945(2) 0.27623(19) 0.1058(8) Uani 1 1 d . . .
O5 O 0.27803(19) 0.12982(16) 0.30556(13) 0.0716(5) Uani 1 1 d . . .
O6 O 0.8347(2) 0.2872(2) 0.39766(14) 0.0908(6) Uani 1 1 d . . .
O7 O 0.6401(3) 0.3316(2) 0.47524(15) 0.1157(10) Uani 1 1 d . . .
C1 C 0.6953(2) 0.0264(2) 0.07400(15) 0.0534(5) Uani 1 1 d . . .
C2 C 0.7855(3) 0.0389(3) 0.00124(19) 0.0702(6) Uani 1 1 d . . .
H2 H 0.7775 -0.0357 -0.0559 0.084 Uiso 1 1 calc R . .
C3 C 0.8876(3) 0.1660(3) 0.0164(2) 0.0826(8) Uani 1 1 d . . .
H3 H 0.9500 0.1774 -0.0311 0.099 Uiso 1 1 calc R . .
C4 C 0.8984(3) 0.2770(3) 0.1016(2) 0.0749(7) Uani 1 1 d . . .
H4 H 0.9680 0.3615 0.1098 0.090 Uiso 1 1 calc R . .
C5 C 0.8091(3) 0.2657(2) 0.17407(18) 0.0607(6) Uani 1 1 d . . .
H5 H 0.8179 0.3413 0.2306 0.073 Uiso 1 1 calc R . .
C6 C 0.7045(2) 0.13810(19) 0.16133(15) 0.0496(5) Uani 1 1 d . . .
C7 C 0.5991(2) 0.08685(18) 0.22021(14) 0.0456(4) Uani 1 1 d . A .
C8 C 0.5331(2) -0.04790(18) 0.16631(14) 0.0466(4) Uani 1 1 d . . .
C9 C 0.5513(2) 0.14790(18) 0.31871(14) 0.0496(5) Uani 1 1 d . . .
C10 C 0.4900(2) 0.03665(19) 0.35879(14) 0.0503(5) Uani 1 1 d . A .
H10A H 0.5825 0.0232 0.3853 0.060 Uiso 1 1 calc R . .
H10B H 0.4367 0.0667 0.4142 0.060 Uiso 1 1 calc R . .
C11 C 0.3745(2) -0.09436(18) 0.27956(14) 0.0463(4) Uani 1 1 d . . .
C12 C 0.2338(2) -0.17472(19) 0.28592(15) 0.0511(5) Uani 1 1 d . A .
H12 H 0.1789 -0.2547 0.2297 0.061 Uiso 1 1 calc R . .
C13 C 0.1578(2) -0.1476(2) 0.37463(16) 0.0540(5) Uani 1 1 d . . .
C14 C -0.0892(3) -0.2225(3) 0.4294(2) 0.0870(8) Uani 1 1 d . . .
H14A H -0.0398 -0.2353 0.4845 0.104 Uiso 1 1 calc R A .
H14B H -0.0919 -0.1332 0.4559 0.104 Uiso 1 1 calc R . .
C15 C -0.2528(5) -0.3217(6) 0.3870(3) 0.165(2) Uani 1 1 d . A .
H15A H -0.3062 -0.3009 0.3391 0.248 Uiso 1 1 calc R . .
H15B H -0.3118 -0.3210 0.4403 0.248 Uiso 1 1 calc R . .
H15C H -0.2485 -0.4088 0.3534 0.248 Uiso 1 1 calc R . .
C16 C 0.4218(3) 0.20148(19) 0.29891(15) 0.0562(5) Uani 1 1 d . A .
C17 C 0.1375(3) 0.1600(3) 0.2818(2) 0.0782(7) Uani 1 1 d . . .
H17A H 0.1380 0.1741 0.2198 0.094 Uiso 1 1 calc R . .
H17B H 0.1386 0.2402 0.3362 0.094 Uiso 1 1 calc R . .
C18 C -0.0071(3) 0.0432(3) 0.2697(3) 0.0991(10) Uani 1 1 d . . .
H18A H -0.0109 -0.0339 0.2124 0.149 Uiso 1 1 calc R . .
H18B H -0.1029 0.0615 0.2593 0.149 Uiso 1 1 calc R . .
H18C H -0.0014 0.0261 0.3296 0.149 Uiso 1 1 calc R . .
C19 C 0.6947(3) 0.2636(2) 0.39991(16) 0.0688(6) Uani 1 1 d . A .
C20 C 0.7901(7) 0.4261(5) 0.5643(5) 0.0671(13) Uani 0.50 1 d P A 1
H20A H 0.8604 0.3797 0.5712 0.080 Uiso 0.50 1 calc PR A 1
H20B H 0.8522 0.5049 0.5540 0.080 Uiso 0.50 1 calc PR A 1
C21 C 0.7172(13) 0.4621(11) 0.6530(8) 0.079(2) Uani 0.60 1 d P A 1
H21A H 0.6348 0.4938 0.6398 0.119 Uiso 0.60 1 calc PR A 1
H21B H 0.7992 0.5313 0.7102 0.119 Uiso 0.60 1 calc PR A 1
H21C H 0.6698 0.3848 0.6674 0.119 Uiso 0.60 1 calc PR A 1
C20' C 0.7250(8) 0.4724(5) 0.5494(4) 0.0817(15) Uani 0.50 1 d P A 2
H20C H 0.8169 0.5201 0.5275 0.098 Uiso 0.50 1 calc PR A 2
H20D H 0.6527 0.5209 0.5638 0.098 Uiso 0.50 1 calc PR A 2
C21' C 0.774(2) 0.447(2) 0.6337(15) 0.111(5) Uani 0.40 1 d P A 2
H21D H 0.6813 0.3896 0.6474 0.167 Uiso 0.40 1 calc PR A 2
H21E H 0.8242 0.5298 0.6923 0.167 Uiso 0.40 1 calc PR A 2
H21F H 0.8507 0.4034 0.6179 0.167 Uiso 0.40 1 calc PR A 2
C22 C 0.5290(2) -0.2237(2) -0.00138(15) 0.0554(5) Uani 1 1 d . . .
H22A H 0.5271 -0.2174 -0.0664 0.067 Uiso 1 1 calc R . .
H22B H 0.4183 -0.2706 0.0013 0.067 Uiso 1 1 calc R . .
C23 C 0.6273(2) -0.30619(19) 0.00404(14) 0.0491(4) Uani 1 1 d . . .
C24 C 0.7096(3) -0.2914(2) 0.09429(17) 0.0644(6) Uani 1 1 d . . .
H24 H 0.7113 -0.2243 0.1548 0.077 Uiso 1 1 calc R . .
C25 C 0.7897(3) -0.3761(3) 0.0951(2) 0.0783(7) Uani 1 1 d . . .
H25 H 0.8453 -0.3648 0.1561 0.094 Uiso 1 1 calc R . .
C26 C 0.7872(3) -0.4760(3) 0.0067(3) 0.0781(7) Uani 1 1 d . . .
H26 H 0.8407 -0.5327 0.0075 0.094 Uiso 1 1 calc R . .
C27 C 0.7052(3) -0.4917(2) -0.0827(2) 0.0768(7) Uani 1 1 d . . .
H27 H 0.7022 -0.5599 -0.1429 0.092 Uiso 1 1 calc R . .
C28 C 0.6271(3) -0.4072(2) -0.08415(17) 0.0624(5) Uani 1 1 d . . .
H28 H 0.5732 -0.4183 -0.1457 0.075 Uiso 1 1 calc R . .

loop_
_atom_site_aniso_label
_atom_site_aniso_U_11
_atom_site_aniso_U_22
_atom_site_aniso_U_33
_atom_site_aniso_U_23
_atom_site_aniso_U_13
_atom_site_aniso_U_12
N1 0.0538(10) 0.0502(9) 0.0546(9) 0.0199(7) 0.0180(7) 0.0203(7)
O1 0.0577(8) 0.0414(7) 0.0598(8) 0.0182(6) 0.0202(6) 0.0133(6)
O2 0.0672(10) 0.0847(12) 0.0560(9) 0.0256(9) 0.0138(7) 0.0158(9)
O3 0.0544(9) 0.0770(10) 0.0692(10) 0.0301(8) 0.0220(7) 0.0121(8)
O4 0.1269(17) 0.0939(14) 0.166(2) 0.0927(15) 0.0786(16) 0.0723(14)
O5 0.0577(9) 0.0619(9) 0.1049(13) 0.0423(9) 0.0058(8) 0.0265(8)
O6 0.0631(11) 0.0895(13) 0.0814(12) 0.0222(10) -0.0092(9) 0.0001(9)
O7 0.1090(17) 0.0771(14) 0.0619(12) -0.0232(10) 0.0332(12) -0.0293(12)
C1 0.0459(11) 0.0611(12) 0.0584(11) 0.0302(10) 0.0114(8) 0.0196(9)
C2 0.0647(14) 0.0879(17) 0.0690(14) 0.0407(13) 0.0266(11) 0.0296(13)
C3 0.0644(15) 0.111(2) 0.0934(19) 0.0672(18) 0.0329(13) 0.0268(15)
C4 0.0554(13) 0.0829(17) 0.0955(19) 0.0578(16) 0.0155(12) 0.0125(12)
C5 0.0508(12) 0.0590(12) 0.0748(14) 0.0376(11) 0.0061(10) 0.0131(9)
C6 0.0410(10) 0.0526(11) 0.0591(11) 0.0288(9) 0.0061(8) 0.0159(8)
C7 0.0433(10) 0.0436(9) 0.0496(10) 0.0199(8) 0.0089(7) 0.0151(8)
C8 0.0441(10) 0.0459(10) 0.0520(10) 0.0219(8) 0.0129(8) 0.0167(8)
C9 0.0521(11) 0.0413(9) 0.0488(10) 0.0167(8) 0.0073(8) 0.0116(8)
C10 0.0474(10) 0.0529(11) 0.0509(10) 0.0241(9) 0.0068(8) 0.0163(8)
C11 0.0500(10) 0.0461(10) 0.0513(10) 0.0252(8) 0.0124(8) 0.0219(8)
C12 0.0524(11) 0.0442(10) 0.0582(11) 0.0224(9) 0.0123(8) 0.0181(8)
C13 0.0503(11) 0.0585(12) 0.0607(12) 0.0316(10) 0.0127(9) 0.0208(9)
C14 0.0683(16) 0.108(2) 0.0833(17) 0.0428(16) 0.0344(13) 0.0230(15)
C15 0.081(2) 0.220(5) 0.122(3) 0.046(3) 0.046(2) -0.010(3)
C16 0.0752(14) 0.0437(10) 0.0547(11) 0.0193(9) 0.0207(10) 0.0279(10)
C17 0.0828(18) 0.0754(16) 0.0906(17) 0.0323(14) 0.0085(13) 0.0504(14)
C18 0.0635(17) 0.095(2) 0.129(3) 0.0299(19) -0.0099(16) 0.0408(16)
C19 0.0764(17) 0.0528(12) 0.0510(12) 0.0160(10) 0.0064(11) -0.0010(11)
C20 0.069(3) 0.052(3) 0.055(3) 0.001(2) -0.004(3) 0.018(2)
C21 0.096(6) 0.061(3) 0.059(3) 0.009(2) 0.005(3) 0.022(4)
C20' 0.094(4) 0.052(3) 0.071(3) 0.006(2) -0.003(3) 0.018(3)
C21' 0.117(14) 0.098(11) 0.089(12) 0.029(10) -0.002(9) 0.020(8)
C22 0.0523(11) 0.0550(11) 0.0519(11) 0.0150(9) 0.0071(8) 0.0198(9)
C23 0.0418(10) 0.0472(10) 0.0517(10) 0.0194(8) 0.0104(8) 0.0094(8)
C24 0.0570(13) 0.0692(14) 0.0610(13) 0.0257(11) 0.0055(10) 0.0184(11)
C25 0.0531(13) 0.0964(19) 0.0970(19) 0.0586(17) 0.0066(12) 0.0220(13)
C26 0.0592(14) 0.0734(16) 0.128(2) 0.0614(17) 0.0337(15) 0.0310(12)
C27 0.0869(18) 0.0558(13) 0.0951(18) 0.0303(13) 0.0331(15) 0.0337(13)
C28 0.0703(14) 0.0559(12) 0.0590(12) 0.0208(10) 0.0143(10) 0.0239(10)

loop_
_atom_type_symbol
_atom_type_description
_atom_type_scat_dispersion_real
_atom_type_scat_dispersion_imag
_atom_type_scat_source
C C 0.0033 0.0016 'International Tables Vol C Tables 4.2.6.8 and 6.1.1.4'
H H 0.0000 0.0000 'International Tables Vol C Tables 4.2.6.8 and 6.1.1.4'
N N 0.0061 0.0033 'International Tables Vol C Tables 4.2.6.8 and 6.1.1.4'
O O 0.0106 0.0060 'International Tables Vol C Tables 4.2.6.8 and 6.1.1.4'

loop_
_geom_angle_atom_site_label_1
_geom_angle_atom_site_label_2
_geom_angle_atom_site_label_3
_geom_angle
C8 N1 C1 106.56(16)
C8 N1 C22 126.66(17)
C1 N1 C22 126.40(17)
C8 O1 C11 115.53(14)
C13 O3 C14 116.91(19)
C16 O5 C17 119.92(18)
C19 O7 C20' 126.9(3)
C19 O7 C20 106.7(3)
C20' O7 C20 37.0(3)
C2 C1 N1 129.3(2)
C2 C1 C6 122.4(2)
N1 C1 C6 108.37(17)
C3 C2 C1 117.7(2)
C3 C2 H2 121.2
C1 C2 H2 121.2
C2 C3 C4 120.9(2)
C2 C3 H3 119.6
C4 C3 H3 119.6
C5 C4 C3 121.9(2)
C5 C4 H4 119.0
C3 C4 H4 119.0
C4 C5 C6 118.8(2)
C4 C5 H5 120.6
C6 C5 H5 120.6
C5 C6 C1 118.40(19)
C5 C6 C7 134.8(2)
C1 C6 C7 106.79(17)
C8 C7 C6 105.51(16)
C8 C7 C9 119.45(16)
C6 C7 C9 135.03(17)
O1 C8 C7 128.74(17)
O1 C8 N1 118.46(16)
C7 C8 N1 112.77(17)
C7 C9 C16 108.08(15)
C7 C9 C19 112.72(17)
C16 C9 C19 108.82(18)
C7 C9 C10 107.05(15)
C16 C9 C10 113.23(16)
C19 C9 C10 107.04(16)
C11 C10 C9 113.39(15)
C11 C10 H10A 108.9
C9 C10 H10A 108.9
C11 C10 H10B 108.9
C9 C10 H10B 108.9
H10A C10 H10B 107.7
C12 C11 O1 114.63(17)
C12 C11 C10 128.67(18)
O1 C11 C10 116.66(16)
C11 C12 C13 125.28(19)
C11 C12 H12 117.4
C13 C12 H12 117.4
O2 C13 O3 122.46(19)
O2 C13 C12 127.73(19)
O3 C13 C12 109.81(18)
C15 C14 O3 108.8(3)
C15 C14 H14A 109.9
O3 C14 H14A 109.9
C15 C14 H14B 109.9
O3 C14 H14B 109.9
H14A C14 H14B 108.3
C14 C15 H15A 109.5
C14 C15 H15B 109.5
H15A C15 H15B 109.5
C14 C15 H15C 109.5
H15A C15 H15C 109.5
H15B C15 H15C 109.5
O4 C16 O5 124.3(2)
O4 C16 C9 123.4(2)
O5 C16 C9 112.22(16)
O5 C17 C18 106.5(2)
O5 C17 H17A 110.4
C18 C17 H17A 110.4
O5 C17 H17B 110.4
C18 C17 H17B 110.4
H17A C17 H17B 108.6
C17 C18 H18A 109.5
C17 C18 H18B 109.5
H18A C18 H18B 109.5
C17 C18 H18C 109.5
H18A C18 H18C 109.5
H18B C18 H18C 109.5
O6 C19 O7 124.4(2)
O6 C19 C9 126.0(2)
O7 C19 C9 109.6(2)
C21 C20 O7 103.5(6)
C21 C20 H20A 111.0
O7 C20 H20A 111.1
C21 C20 H20B 111.1
O7 C20 H20B 111.1
H20A C20 H20B 109.0
C21' C20' O7 98.3(10)
C21' C20' H20C 112.1
O7 C20' H20C 112.1
C21' C20' H20D 112.1
O7 C20' H20D 112.1
H20C C20' H20D 109.7
C20' C21' H21D 109.5
C20' C21' H21E 109.4
H21D C21' H21E 109.5
C20' C21' H21F 109.5
H21D C21' H21F 109.5
H21E C21' H21F 109.5
N1 C22 C23 115.17(16)
N1 C22 H22A 108.5
C23 C22 H22A 108.5
N1 C22 H22B 108.5
C23 C22 H22B 108.5
H22A C22 H22B 107.5
C28 C23 C24 118.1(2)
C28 C23 C22 118.75(18)
C24 C23 C22 123.06(19)
C23 C24 C25 120.5(2)
C23 C24 H24 119.8
C25 C24 H24 119.8
C26 C25 C24 120.4(2)
C26 C25 H25 119.8
C24 C25 H25 119.8
C27 C26 C25 119.4(2)
C27 C26 H26 120.3
C25 C26 H26 120.3
C26 C27 C28 120.5(2)
C26 C27 H27 119.8
C28 C27 H27 119.8
C27 C28 C23 121.2(2)
C27 C28 H28 119.4
C23 C28 H28 119.4

loop_
_geom_bond_atom_site_label_1
_geom_bond_atom_site_label_2
_geom_bond_distance
N1 C8 1.367(2)
N1 C1 1.389(3)
N1 C22 1.457(3)
O1 C8 1.359(2)
O1 C11 1.390(2)
O2 C13 1.206(3)
O3 C13 1.343(3)
O3 C14 1.457(3)
O4 C16 1.192(3)
O5 C16 1.311(3)
O5 C17 1.458(3)
O6 C19 1.192(3)
O7 C19 1.317(3)
O7 C20' 1.482(5)
O7 C20 1.567(6)
C1 C2 1.384(3)
C1 C6 1.415(3)
C2 C3 1.380(4)
C2 H2 0.9300
C3 C4 1.389(4)
C3 H3 0.9300
C4 C5 1.374(3)
C4 H4 0.9300
C5 C6 1.402(3)
C5 H5 0.9300
C6 C7 1.437(3)
C7 C8 1.357(3)
C7 C9 1.500(3)
C9 C16 1.535(3)
C9 C19 1.537(3)
C9 C10 1.555(3)
C10 C11 1.498(3)
C10 H10A 0.9700
C10 H10B 0.9700
C11 C12 1.328(3)
C12 C13 1.469(3)
C12 H12 0.9300
C14 C15 1.451(5)
C14 H14A 0.9700
C14 H14B 0.9700
C15 H15A 0.9600
C15 H15B 0.9600
C15 H15C 0.9600
C17 C18 1.477(4)
C17 H17A 0.9700
C17 H17B 0.9700
C18 H18A 0.9600
C18 H18B 0.9600
C18 H18C 0.9600
C20 C21 1.460(10)
C20 H20A 0.9700
C20 H20B 0.9700
C21 H21A 0.9600
C21 H21B 0.9600
C21 H21C 0.9600
C20' C21' 1.44(2)
C20' H20C 0.9700
C20' H20D 0.9700
C21' H21D 0.9600
C21' H21E 0.9600
C21' H21F 0.9600
C22 C23 1.508(3)
C22 H22A 0.9700
C22 H22B 0.9700
C23 C28 1.380(3)
C23 C24 1.384(3)
C24 C25 1.390(4)
C24 H24 0.9300
C25 C26 1.369(4)
C25 H25 0.9300
C26 C27 1.369(4)
C26 H26 0.9300
C27 C28 1.376(3)
C27 H27 0.9300
C28 H28 0.9300

loop_
_geom_torsion_atom_site_label_1
_geom_torsion_atom_site_label_2
_geom_torsion_atom_site_label_3
_geom_torsion_atom_site_label_4
_geom_torsion
C8 N1 C1 C2 178.6(2)
C22 N1 C1 C2 -8.1(3)
C8 N1 C1 C6 -0.4(2)
C22 N1 C1 C6 172.86(17)
N1 C1 C2 C3 -178.6(2)
C6 C1 C2 C3 0.3(3)
C1 C2 C3 C4 -0.3(4)
C2 C3 C4 C5 0.1(4)
C3 C4 C5 C6 0.1(3)
C4 C5 C6 C1 -0.1(3)
C4 C5 C6 C7 177.6(2)
C2 C1 C6 C5 -0.1(3)
N1 C1 C6 C5 178.98(16)
C2 C1 C6 C7 -178.36(19)
N1 C1 C6 C7 0.7(2)
C5 C6 C7 C8 -178.6(2)
C1 C6 C7 C8 -0.7(2)
C5 C6 C7 C9 2.5(4)
C1 C6 C7 C9 -179.7(2)
C11 O1 C8 C7 -3.9(3)
C11 O1 C8 N1 178.28(15)
C6 C7 C8 O1 -177.47(18)
C9 C7 C8 O1 1.7(3)
C6 C7 C8 N1 0.5(2)
C9 C7 C8 N1 179.65(16)
C1 N1 C8 O1 178.14(16)
C22 N1 C8 O1 4.9(3)
C1 N1 C8 C7 -0.1(2)
C22 N1 C8 C7 -173.32(18)
C8 C7 C9 C16 -98.8(2)
C6 C7 C9 C16 80.0(2)
C8 C7 C9 C19 140.90(19)
C6 C7 C9 C19 -40.3(3)
C8 C7 C9 C10 23.5(2)
C6 C7 C9 C10 -157.7(2)
C7 C9 C10 C11 -46.4(2)
C16 C9 C10 C11 72.6(2)
C19 C9 C10 C11 -167.49(18)
C8 O1 C11 C12 159.90(16)
C8 O1 C11 C10 -22.0(2)
C9 C10 C11 C12 -133.6(2)
C9 C10 C11 O1 48.7(2)
O1 C11 C12 C13 -179.91(16)
C10 C11 C12 C13 2.3(3)
C14 O3 C13 O2 1.4(3)
C14 O3 C13 C12 -178.8(2)
C11 C12 C13 O2 -10.8(3)
C11 C12 C13 O3 169.42(18)
C13 O3 C14 C15 176.3(3)
C17 O5 C16 O4 1.7(3)
C17 O5 C16 C9 -175.55(19)
C7 C9 C16 O4 -68.1(3)
C19 C9 C16 O4 54.6(3)
C10 C9 C16 O4 173.5(2)
C7 C9 C16 O5 109.12(19)
C19 C9 C16 O5 -128.17(19)
C10 C9 C16 O5 -9.3(2)
C16 O5 C17 C18 165.2(2)
C20' O7 C19 O6 24.8(6)
C20 O7 C19 O6 -10.2(5)
C20' O7 C19 C9 -157.2(4)
C20 O7 C19 C9 167.8(3)
C7 C9 C19 O6 -16.2(3)
C16 C9 C19 O6 -136.1(3)
C10 C9 C19 O6 101.2(3)
C7 C9 C19 O7 165.9(2)
C16 C9 C19 O7 46.0(3)
C10 C9 C19 O7 -76.7(3)
C19 O7 C20 C21 -161.2(6)
C20' O7 C20 C21 68.6(7)
C19 O7 C20' C21' -103.0(8)
C20 O7 C20' C21' -36.7(7)
C8 N1 C22 C23 -96.4(2)
C1 N1 C22 C23 91.6(2)
N1 C22 C23 C28 -153.45(18)
N1 C22 C23 C24 30.9(3)
C28 C23 C24 C25 0.2(3)
C22 C23 C24 C25 175.9(2)
C23 C24 C25 C26 -0.5(4)
C24 C25 C26 C27 0.1(4)
C25 C26 C27 C28 0.6(4)
C26 C27 C28 C23 -0.9(4)
C24 C23 C28 C27 0.5(3)
C22 C23 C28 C27 -175.3(2)
